data_4114091
loop_
_publ_author_name
'Bao-Hui Xia'
'Hong-Xing Zhang'
'Chi-Ming Che'
'King-Hung Leung'
'David Lee Phillips'
'Nianyong Zhu'
'Zhong-Yuan Zhou'

_publ_section_title
;
 Metal-Metal Interactions in Heterobimetallic d8-d10 Complexes. Structures
 and Spectroscopic Investigation of [M'M''(\m-dcpm)2(CN)2]+ (M' = Pt, Pd;
 M'' = Cu, Ag, Au) and Related Complexes by UV-vis Absorption and
 Resonance Raman Spectroscopy and ab Initio Calculations
;
_journal_name_full 'Journal of the American Chemical Society'
_journal_page_first 10362
_journal_page_last 10374
_journal_paper_doi 10.1021/ja0355325
_journal_volume 125
_journal_year 2003
_chemical_formula_moiety 'C54 H100 Au Cl N2 Ni O6 P4'
_chemical_formula_sum 'C54 H100 Au Cl N2 Ni O6 P4'
_chemical_formula_weight 1288.37
_chemical_name_systematic
;
 ?
;
_space_group_IT_number 14
_symmetry_cell_setting monoclinic
_symmetry_space_group_name_Hall '-P 2yn'
_symmetry_space_group_name_H-M 'P 1 21/n 1'
_atom_sites_solution_hydrogens geom
_atom_sites_solution_primary direct
_atom_sites_solution_secondary difmap
_audit_creation_method SHELXL-97
_cell_angle_alpha 90.00
_cell_angle_beta 97.58(3)
_cell_angle_gamma 90.00
_cell_formula_units_Z 4
_cell_length_a 13.561(3)
_cell_length_b 19.339(4)
_cell_length_c 23.767(5)
_cell_measurement_reflns_used 0
_cell_measurement_temperature 301(2)
_cell_measurement_theta_max 0
_cell_measurement_theta_min 0
_cell_volume 6179(2)
_computing_cell_refinement Scalepack
_computing_data_collection Marcontrol
_computing_data_reduction Denzo
_computing_molecular_graphics 'Ortep-3 for Windows (Farrugia, 1997)'
_computing_publication_material 'WinGX publication routines (Farrugia, 1999)'
_computing_structure_refinement 'SHELXL-97 (Sheldrick, 1997)'
_computing_structure_solution SIR-97
_diffrn_ambient_temperature 301(2)
_diffrn_measured_fraction_theta_full 0.940
_diffrn_measured_fraction_theta_max 0.940
_diffrn_measurement_device_type 'marresearch IPDS mar300'
_diffrn_measurement_method Oscillation
_diffrn_radiation_monochromator graphite
_diffrn_radiation_source 'fine-focus sealed tube'
_diffrn_radiation_type MoK\a
_diffrn_radiation_wavelength 0.71069
_diffrn_reflns_av_R_equivalents 0.0426
_diffrn_reflns_av_sigmaI/netI 0.0600
_diffrn_reflns_limit_h_max 16
_diffrn_reflns_limit_h_min -15
_diffrn_reflns_limit_k_max 23
_diffrn_reflns_limit_k_min -23
_diffrn_reflns_limit_l_max 28
_diffrn_reflns_limit_l_min -28
_diffrn_reflns_number 43316
_diffrn_reflns_theta_full 25.62
_diffrn_reflns_theta_max 25.62
_diffrn_reflns_theta_min 1.36
_exptl_absorpt_coefficient_mu 2.868
_exptl_absorpt_correction_type none
_exptl_crystal_colour orange
_exptl_crystal_density_diffrn 1.385
_exptl_crystal_description prism
_exptl_crystal_F_000 2680
_exptl_crystal_size_max 0.3
_exptl_crystal_size_mid 0.2
_exptl_crystal_size_min 0.1
_refine_diff_density_max 0.733
_refine_diff_density_min -1.464
_refine_diff_density_rms 0.290
_refine_ls_extinction_method none
_refine_ls_goodness_of_fit_ref 0.961
_refine_ls_hydrogen_treatment mixed
_refine_ls_matrix_type full
_refine_ls_number_parameters 622
_refine_ls_number_reflns 10964
_refine_ls_number_restraints 0
_refine_ls_restrained_S_all 0.961
_refine_ls_R_factor_all 0.0570
_refine_ls_R_factor_gt 0.0342
_refine_ls_shift/su_max 0.003
_refine_ls_shift/su_mean 0.000
_refine_ls_structure_factor_coef Fsqd
_refine_ls_weighting_details 'calc w=1/[\s^2^(Fo^2^)+(0.0678P)^2^+0.0000P] where P=(Fo^2^+2Fc^2^)/3'
_refine_ls_weighting_scheme calc
_refine_ls_wR_factor_gt 0.0915
_refine_ls_wR_factor_ref 0.1134
_reflns_number_gt 7648
_reflns_number_total 10964
_reflns_threshold_expression >2sigma(I)
_cod_data_source_file ja0355325si20030417_114252.cif
_cod_data_source_block complex8_2CH3OH
_cod_database_code 4114091

loop_
_symmetry_equiv_pos_as_xyz
'x, y, z'
'-x+1/2, y+1/2, -z+1/2'
'-x, -y, -z'
'x-1/2, -y-1/2, z-1/2'

loop_
_atom_site_label
_atom_site_type_symbol
_atom_site_fract_x
_atom_site_fract_y
_atom_site_fract_z
_atom_site_U_iso_or_equiv
_atom_site_adp_type
_atom_site_occupancy
_atom_site_symmetry_multiplicity
_atom_site_calc_flag
_atom_site_refinement_flags
Au1 Au 0.581324(14) 0.140051(11) 0.740637(8) 0.04994(9) Uani 1 1 d .
Ni1 Ni 0.44444(4) 0.25323(3) 0.73474(2) 0.04117(15) Uani 1 1 d .
P1 P 0.52430(10) 0.10466(7) 0.64938(5) 0.0467(3) Uani 1 1 d .
P2 P 0.39565(9) 0.23911(7) 0.64199(5) 0.0452(3) Uani 1 1 d .
P3 P 0.65042(9) 0.16916(8) 0.83135(5) 0.0472(3) Uani 1 1 d .
P4 P 0.48324(9) 0.27979(7) 0.82677(5) 0.0464(3) Uani 1 1 d .
N1 N 0.2970(4) 0.1424(3) 0.7571(2) 0.0827(17) Uani 1 1 d .
N2 N 0.6159(4) 0.3449(3) 0.7181(2) 0.0881(18) Uani 1 1 d .
C1 C 0.3511(4) 0.1870(3) 0.7482(2) 0.0580(14) Uani 1 1 d .
C2 C 0.5481(4) 0.3109(3) 0.7232(2) 0.0597(14) Uani 1 1 d .
C3 C 0.4096(4) 0.1491(3) 0.6216(2) 0.0507(13) Uani 1 1 d .
H3A H 0.3544 0.1232 0.6332 0.061 Uiso 1 1 calc R
H3B H 0.4031 0.1471 0.5805 0.061 Uiso 1 1 calc R
C4 C 0.4904(5) 0.0132(3) 0.6492(3) 0.0719(17) Uani 1 1 d .
H4 H 0.4695 -0.0011 0.6099 0.086 Uiso 1 1 calc R
C5 C 0.5761(6) -0.0315(4) 0.6736(5) 0.154(5) Uani 1 1 d .
H5A H 0.6245 -0.0320 0.6469 0.185 Uiso 1 1 calc R
H5B H 0.6077 -0.0097 0.7081 0.185 Uiso 1 1 calc R
C6 C 0.5543(11) -0.1011(6) 0.6865(8) 0.243(9) Uani 1 1 d .
H6A H 0.6139 -0.1235 0.7050 0.292 Uiso 1 1 calc R
H6B H 0.5323 -0.1260 0.6516 0.292 Uiso 1 1 calc R
C7 C 0.4768(9) -0.1035(6) 0.7235(5) 0.191(7) Uani 1 1 d .
H7A H 0.4987 -0.0785 0.7583 0.229 Uiso 1 1 calc R
H7B H 0.4647 -0.1512 0.7334 0.229 Uiso 1 1 calc R
C8 C 0.3830(8) -0.0722(6) 0.6947(6) 0.175(5) Uani 1 1 d .
H8A H 0.3616 -0.0961 0.6593 0.210 Uiso 1 1 calc R
H8B H 0.3307 -0.0760 0.7187 0.210 Uiso 1 1 calc R
C9 C 0.4032(6) 0.0005(4) 0.6838(6) 0.164(5) Uani 1 1 d .
H9A H 0.4175 0.0242 0.7199 0.196 Uiso 1 1 calc R
H9B H 0.3435 0.0210 0.6636 0.196 Uiso 1 1 calc R
C10 C 0.6139(4) 0.1207(3) 0.5988(2) 0.0545(13) Uani 1 1 d .
H10 H 0.6076 0.1699 0.5889 0.065 Uiso 1 1 calc R
C11 C 0.7208(4) 0.1103(4) 0.6249(3) 0.0734(17) Uani 1 1 d .
H11A H 0.7318 0.0619 0.6348 0.088 Uiso 1 1 calc R
H11B H 0.7341 0.1374 0.6594 0.088 Uiso 1 1 calc R
C12 C 0.7923(5) 0.1325(4) 0.5827(4) 0.095(2) Uani 1 1 d .
H12A H 0.7861 0.1819 0.5760 0.114 Uiso 1 1 calc R
H12B H 0.8603 0.1229 0.5990 0.114 Uiso 1 1 calc R
C13 C 0.7695(6) 0.0949(5) 0.5277(4) 0.107(3) Uani 1 1 d .
H13A H 0.7830 0.0461 0.5339 0.129 Uiso 1 1 calc R
H13B H 0.8128 0.1118 0.5014 0.129 Uiso 1 1 calc R
C14 C 0.6627(6) 0.1041(5) 0.5019(3) 0.101(2) Uani 1 1 d .
H14A H 0.6500 0.0767 0.4675 0.121 Uiso 1 1 calc R
H14B H 0.6507 0.1522 0.4918 0.121 Uiso 1 1 calc R
C15 C 0.5917(5) 0.0816(3) 0.5436(2) 0.0709(17) Uani 1 1 d .
H15A H 0.5235 0.0903 0.5270 0.085 Uiso 1 1 calc R
H15B H 0.5989 0.0323 0.5507 0.085 Uiso 1 1 calc R
C16 C 0.4626(4) 0.2933(3) 0.5952(2) 0.0495(12) Uani 1 1 d .
H16 H 0.5338 0.2878 0.6083 0.059 Uiso 1 1 calc R
C17 C 0.4465(4) 0.2722(3) 0.5328(2) 0.0636(15) Uani 1 1 d .
H17A H 0.4629 0.2238 0.5293 0.076 Uiso 1 1 calc R
H17B H 0.3771 0.2786 0.5175 0.076 Uiso 1 1 calc R
C18 C 0.5117(5) 0.3160(4) 0.4997(3) 0.086(2) Uani 1 1 d .
H18A H 0.5810 0.3063 0.5131 0.104 Uiso 1 1 calc R
H18B H 0.4993 0.3032 0.4599 0.104 Uiso 1 1 calc R
C19 C 0.4935(6) 0.3912(4) 0.5052(3) 0.101(3) Uani 1 1 d .
H19A H 0.4272 0.4022 0.4868 0.121 Uiso 1 1 calc R
H19B H 0.5409 0.4168 0.4860 0.121 Uiso 1 1 calc R
C20 C 0.5035(5) 0.4136(4) 0.5678(3) 0.090(2) Uani 1 1 d .
H20A H 0.5723 0.4094 0.5846 0.108 Uiso 1 1 calc R
H20B H 0.4842 0.4617 0.5700 0.108 Uiso 1 1 calc R
C21 C 0.4390(5) 0.3698(3) 0.6005(3) 0.0676(17) Uani 1 1 d .
H21A H 0.3696 0.3779 0.5862 0.081 Uiso 1 1 calc R
H21B H 0.4495 0.3831 0.6402 0.081 Uiso 1 1 calc R
C22 C 0.2613(4) 0.2593(3) 0.6201(2) 0.0551(14) Uani 1 1 d .
H22 H 0.2572 0.2820 0.5831 0.066 Uiso 1 1 calc R
C23 C 0.1937(4) 0.1956(4) 0.6117(3) 0.0729(18) Uani 1 1 d .
H23A H 0.1956 0.1705 0.6471 0.087 Uiso 1 1 calc R
H23B H 0.2164 0.1650 0.5837 0.087 Uiso 1 1 calc R
C24 C 0.0859(4) 0.2199(4) 0.5912(3) 0.100(3) Uani 1 1 d .
H24A H 0.0838 0.2412 0.5541 0.120 Uiso 1 1 calc R
H24B H 0.0422 0.1801 0.5873 0.120 Uiso 1 1 calc R
C25 C 0.0490(5) 0.2705(6) 0.6311(4) 0.117(3) Uani 1 1 d .
H25A H 0.0457 0.2484 0.6674 0.140 Uiso 1 1 calc R
H25B H -0.0176 0.2854 0.6160 0.140 Uiso 1 1 calc R
C26 C 0.1169(6) 0.3326(5) 0.6393(3) 0.105(3) Uani 1 1 d .
H26A H 0.0938 0.3635 0.6669 0.126 Uiso 1 1 calc R
H26B H 0.1148 0.3574 0.6037 0.126 Uiso 1 1 calc R
C27 C 0.2230(4) 0.3109(4) 0.6597(3) 0.0740(18) Uani 1 1 d .
H27A H 0.2655 0.3514 0.6626 0.089 Uiso 1 1 calc R
H27B H 0.2261 0.2906 0.6972 0.089 Uiso 1 1 calc R
C28 C 0.6124(3) 0.2554(3) 0.8508(2) 0.0482(12) Uani 1 1 d .
H28A H 0.6555 0.2888 0.8358 0.058 Uiso 1 1 calc R
H28B H 0.6236 0.2591 0.8919 0.058 Uiso 1 1 calc R
C29 C 0.6166(4) 0.1116(3) 0.8873(2) 0.0562(13) Uani 1 1 d .
H29 H 0.5515 0.1277 0.8954 0.067 Uiso 1 1 calc R
C30 C 0.6012(5) 0.0362(3) 0.8687(3) 0.0764(18) Uani 1 1 d .
H30A H 0.5517 0.0339 0.8353 0.092 Uiso 1 1 calc R
H30B H 0.6630 0.0177 0.8587 0.092 Uiso 1 1 calc R
C31 C 0.5671(6) -0.0071(4) 0.9162(3) 0.095(2) Uani 1 1 d .
H31A H 0.5016 0.0081 0.9230 0.114 Uiso 1 1 calc R
H31B H 0.5623 -0.0552 0.9046 0.114 Uiso 1 1 calc R
C32 C 0.6393(6) -0.0006(4) 0.9708(3) 0.103(3) Uani 1 1 d .
H32A H 0.6149 -0.0275 1.0006 0.124 Uiso 1 1 calc R
H32B H 0.7037 -0.0190 0.9649 0.124 Uiso 1 1 calc R
C33 C 0.6505(5) 0.0738(4) 0.9889(3) 0.086(2) Uani 1 1 d .
H33A H 0.6977 0.0770 1.0232 0.103 Uiso 1 1 calc R
H33B H 0.5869 0.0910 0.9975 0.103 Uiso 1 1 calc R
C34 C 0.6857(4) 0.1177(3) 0.9433(2) 0.0654(16) Uani 1 1 d .
H34A H 0.7522 0.1035 0.9376 0.078 Uiso 1 1 calc R
H34B H 0.6887 0.1657 0.9555 0.078 Uiso 1 1 calc R
C35 C 0.7867(4) 0.1707(3) 0.8347(2) 0.0594(14) Uani 1 1 d .
H35 H 0.8155 0.1866 0.8725 0.071 Uiso 1 1 calc R
C36 C 0.8268(4) 0.0981(3) 0.8248(3) 0.0774(19) Uani 1 1 d .
H36A H 0.8104 0.0676 0.8546 0.093 Uiso 1 1 calc R
H36B H 0.7939 0.0805 0.7889 0.093 Uiso 1 1 calc R
C37 C 0.9381(5) 0.0967(4) 0.8239(4) 0.100(2) Uani 1 1 d .
H37A H 0.9590 0.0500 0.8162 0.120 Uiso 1 1 calc R
H37B H 0.9719 0.1107 0.8606 0.120 Uiso 1 1 calc R
C38 C 0.9660(6) 0.1455(4) 0.7781(4) 0.108(3) Uani 1 1 d .
H38A H 1.0377 0.1457 0.7785 0.129 Uiso 1 1 calc R
H38B H 0.9358 0.1298 0.7411 0.129 Uiso 1 1 calc R
C39 C 0.9300(5) 0.2179(4) 0.7892(4) 0.097(2) Uani 1 1 d .
H39A H 0.9471 0.2487 0.7598 0.116 Uiso 1 1 calc R
H39B H 0.9638 0.2342 0.8253 0.116 Uiso 1 1 calc R
C40 C 0.8182(4) 0.2202(4) 0.7905(3) 0.0763(18) Uani 1 1 d .
H40A H 0.7842 0.2080 0.7534 0.092 Uiso 1 1 calc R
H40B H 0.7988 0.2669 0.7991 0.092 Uiso 1 1 calc R
C41 C 0.4063(4) 0.2367(3) 0.8747(2) 0.0515(13) Uani 1 1 d .
H41 H 0.4026 0.1881 0.8627 0.062 Uiso 1 1 calc R
C42 C 0.4437(4) 0.2351(3) 0.9384(2) 0.0616(15) Uani 1 1 d .
H42A H 0.5132 0.2216 0.9444 0.074 Uiso 1 1 calc R
H42B H 0.4381 0.2808 0.9545 0.074 Uiso 1 1 calc R
C43 C 0.3822(5) 0.1839(4) 0.9672(3) 0.0789(19) Uani 1 1 d .
H43A H 0.3894 0.1381 0.9517 0.095 Uiso 1 1 calc R
H43B H 0.4061 0.1824 1.0075 0.095 Uiso 1 1 calc R
C44 C 0.2743(5) 0.2045(4) 0.9586(3) 0.098(2) Uani 1 1 d .
H44A H 0.2357 0.1691 0.9746 0.118 Uiso 1 1 calc R
H44B H 0.2665 0.2472 0.9790 0.118 Uiso 1 1 calc R
C45 C 0.2345(4) 0.2144(4) 0.8976(3) 0.086(2) Uani 1 1 d .
H45A H 0.1676 0.2328 0.8949 0.103 Uiso 1 1 calc R
H45B H 0.2308 0.1698 0.8787 0.103 Uiso 1 1 calc R
C46 C 0.2977(4) 0.2626(3) 0.8671(3) 0.0649(16) Uani 1 1 d .
H46A H 0.2950 0.3089 0.8825 0.078 Uiso 1 1 calc R
H46B H 0.2721 0.2642 0.8271 0.078 Uiso 1 1 calc R
C47 C 0.4836(4) 0.3746(3) 0.8371(2) 0.0588(14) Uani 1 1 d .
H47 H 0.5439 0.3915 0.8230 0.071 Uiso 1 1 calc R
C48 C 0.4898(5) 0.4005(3) 0.8983(3) 0.0751(18) Uani 1 1 d .
H48A H 0.4299 0.3874 0.9140 0.090 Uiso 1 1 calc R
H48B H 0.5462 0.3792 0.9213 0.090 Uiso 1 1 calc R
C49 C 0.5011(6) 0.4780(4) 0.8999(4) 0.107(3) Uani 1 1 d .
H49A H 0.5639 0.4904 0.8872 0.129 Uiso 1 1 calc R
H49B H 0.5026 0.4940 0.9387 0.129 Uiso 1 1 calc R
C50 C 0.4168(7) 0.5141(4) 0.8626(4) 0.120(3) Uani 1 1 d .
H50A H 0.3547 0.5058 0.8775 0.144 Uiso 1 1 calc R
H50B H 0.4288 0.5635 0.8631 0.144 Uiso 1 1 calc R
C51 C 0.4088(7) 0.4884(4) 0.8035(4) 0.115(3) Uani 1 1 d .
H51A H 0.4681 0.5016 0.7873 0.138 Uiso 1 1 calc R
H51B H 0.3521 0.5101 0.7812 0.138 Uiso 1 1 calc R
C52 C 0.3966(5) 0.4093(3) 0.8000(3) 0.080(2) Uani 1 1 d .
H52A H 0.3343 0.3960 0.8128 0.096 Uiso 1 1 calc R
H52B H 0.3950 0.3943 0.7609 0.096 Uiso 1 1 calc R
C53 C 0.7810(13) 0.3247(10) 0.6357(8) 0.231(9) Uani 1 1 d .
C54 C 0.2290(11) 0.0169(7) 0.8564(6) 0.180(6) Uani 1 1 d .
Cl1 Cl 0.78695(16) 0.36489(11) 0.94699(8) 0.0949(6) Uani 1 1 d .
O1 O 0.8557(8) 0.3189(6) 0.9245(4) 0.239(5) Uani 1 1 d .
O2 O 0.7378(4) 0.4022(3) 0.9019(2) 0.1101(18) Uani 1 1 d .
O3 O 0.7256(5) 0.3199(4) 0.9714(2) 0.142(3) Uani 1 1 d .
O4 O 0.8422(6) 0.4040(4) 0.9855(3) 0.197(4) Uani 1 1 d .
O5 O 0.7664(9) 0.3886(7) 0.6551(5) 0.259(6) Uani 1 1 d .
O6 O 0.3153(7) 0.0354(5) 0.8429(4) 0.206(4) Uani 1 1 d .

loop_
_atom_site_aniso_label
_atom_site_aniso_U_11
_atom_site_aniso_U_22
_atom_site_aniso_U_33
_atom_site_aniso_U_23
_atom_site_aniso_U_13
_atom_site_aniso_U_12
Au1 0.05420(13) 0.05074(14) 0.04462(13) -0.00161(10) 0.00552(9) 0.00837(9)
Ni1 0.0432(3) 0.0401(4) 0.0405(3) -0.0001(3) 0.0064(3) 0.0009(3)
P1 0.0549(7) 0.0419(8) 0.0441(7) -0.0032(6) 0.0089(6) 0.0019(6)
P2 0.0457(7) 0.0449(8) 0.0453(7) 0.0028(6) 0.0068(6) 0.0026(6)
P3 0.0477(7) 0.0500(8) 0.0434(7) -0.0008(6) 0.0042(6) 0.0033(6)
P4 0.0487(7) 0.0446(8) 0.0465(7) -0.0032(6) 0.0090(6) 0.0029(6)
N1 0.098(4) 0.078(4) 0.072(4) -0.004(3) 0.016(3) -0.028(3)
N2 0.085(4) 0.107(5) 0.074(4) 0.004(3) 0.015(3) -0.034(3)
C1 0.061(3) 0.061(4) 0.052(3) -0.004(3) 0.008(3) -0.004(3)
C2 0.067(3) 0.062(4) 0.051(3) 0.003(3) 0.007(3) -0.005(3)
C3 0.053(3) 0.050(3) 0.048(3) -0.001(2) 0.004(2) -0.001(2)
C4 0.099(5) 0.043(4) 0.079(4) -0.002(3) 0.031(4) -0.003(3)
C5 0.108(6) 0.059(6) 0.313(15) 0.022(7) 0.090(8) 0.017(5)
C6 0.250(15) 0.111(10) 0.41(2) 0.124(13) 0.190(16) 0.083(10)
C7 0.205(11) 0.157(11) 0.248(14) 0.121(10) 0.165(11) 0.101(9)
C8 0.156(10) 0.123(9) 0.263(15) 0.038(10) 0.087(10) -0.033(8)
C9 0.098(6) 0.074(6) 0.339(17) 0.042(8) 0.108(8) 0.003(5)
C10 0.058(3) 0.051(3) 0.057(3) 0.000(3) 0.017(3) 0.002(2)
C11 0.061(4) 0.086(5) 0.073(4) 0.005(4) 0.012(3) 0.000(3)
C12 0.064(4) 0.111(7) 0.117(6) 0.018(5) 0.035(4) 0.004(4)
C13 0.102(6) 0.118(7) 0.115(7) 0.017(6) 0.062(5) 0.030(5)
C14 0.137(7) 0.103(6) 0.072(5) -0.004(4) 0.047(5) 0.004(5)
C15 0.086(4) 0.079(5) 0.051(3) -0.008(3) 0.019(3) 0.003(3)
C16 0.046(3) 0.052(3) 0.051(3) 0.006(2) 0.007(2) 0.001(2)
C17 0.065(3) 0.076(4) 0.050(3) 0.008(3) 0.008(3) 0.001(3)
C18 0.092(5) 0.112(7) 0.058(4) 0.021(4) 0.021(3) -0.014(4)
C19 0.097(5) 0.106(7) 0.099(6) 0.056(5) 0.015(4) -0.009(5)
C20 0.100(5) 0.073(5) 0.096(5) 0.028(4) 0.005(4) -0.018(4)
C21 0.077(4) 0.053(4) 0.072(4) 0.009(3) 0.009(3) 0.002(3)
C22 0.049(3) 0.066(4) 0.050(3) 0.007(3) 0.007(2) 0.007(3)
C23 0.049(3) 0.088(5) 0.079(4) 0.011(4) 0.001(3) -0.006(3)
C24 0.048(4) 0.136(7) 0.114(6) 0.029(6) -0.003(4) -0.004(4)
C25 0.056(4) 0.172(10) 0.127(7) 0.042(7) 0.033(5) 0.025(5)
C26 0.087(5) 0.141(8) 0.090(5) 0.019(5) 0.026(4) 0.060(5)
C27 0.067(4) 0.083(5) 0.075(4) 0.003(4) 0.019(3) 0.023(3)
C28 0.048(3) 0.052(3) 0.045(3) -0.003(2) 0.006(2) -0.001(2)
C29 0.061(3) 0.057(4) 0.051(3) 0.002(3) 0.009(3) 0.000(3)
C30 0.095(5) 0.062(4) 0.073(4) 0.006(3) 0.015(3) -0.012(3)
C31 0.113(6) 0.070(5) 0.107(6) 0.017(4) 0.030(5) -0.017(4)
C32 0.128(6) 0.100(7) 0.081(5) 0.038(5) 0.012(5) -0.006(5)
C33 0.103(5) 0.095(6) 0.058(4) 0.011(4) 0.008(3) 0.003(4)
C34 0.069(4) 0.075(4) 0.050(3) 0.008(3) -0.001(3) -0.001(3)
C35 0.052(3) 0.070(4) 0.056(3) 0.003(3) 0.006(3) 0.003(3)
C36 0.068(4) 0.070(5) 0.098(5) 0.006(4) 0.025(3) 0.024(3)
C37 0.071(4) 0.106(6) 0.129(7) 0.015(5) 0.034(4) 0.027(4)
C38 0.078(5) 0.128(8) 0.126(7) 0.005(6) 0.045(5) 0.030(5)
C39 0.072(4) 0.106(7) 0.117(6) 0.007(5) 0.033(4) -0.013(4)
C40 0.064(4) 0.075(5) 0.094(5) 0.005(4) 0.024(3) 0.003(3)
C41 0.054(3) 0.052(3) 0.050(3) 0.000(2) 0.012(2) 0.003(2)
C42 0.066(3) 0.073(4) 0.048(3) -0.005(3) 0.016(3) 0.000(3)
C43 0.087(4) 0.098(6) 0.056(4) 0.003(4) 0.026(3) 0.001(4)
C44 0.102(5) 0.107(6) 0.096(6) 0.002(5) 0.057(5) -0.006(5)
C45 0.056(3) 0.098(6) 0.110(6) -0.007(5) 0.034(4) -0.004(3)
C46 0.056(3) 0.070(4) 0.071(4) -0.007(3) 0.017(3) 0.006(3)
C47 0.061(3) 0.051(4) 0.064(4) -0.007(3) 0.009(3) 0.001(3)
C48 0.075(4) 0.068(5) 0.081(4) -0.027(4) 0.003(3) 0.002(3)
C49 0.126(6) 0.070(5) 0.125(7) -0.042(5) 0.011(5) -0.005(5)
C50 0.124(7) 0.066(5) 0.165(9) -0.026(6) -0.002(6) 0.021(5)
C51 0.135(7) 0.059(5) 0.144(8) 0.000(5) -0.011(6) 0.023(5)
C52 0.078(4) 0.053(4) 0.105(5) 0.000(4) -0.002(4) 0.017(3)
C53 0.214(15) 0.24(2) 0.247(18) -0.031(16) 0.070(13) 0.104(15)
C54 0.203(13) 0.125(10) 0.224(15) 0.009(9) 0.069(11) -0.061(10)
Cl1 0.1016(14) 0.0910(14) 0.0831(12) 0.0252(11) -0.0220(11) -0.0210(11)
O1 0.280(11) 0.288(12) 0.160(8) 0.084(8) 0.073(7) 0.157(11)
O2 0.103(4) 0.118(5) 0.099(4) 0.043(3) -0.025(3) -0.010(3)
O3 0.158(5) 0.167(6) 0.092(4) 0.046(4) -0.014(4) -0.071(5)
O4 0.273(9) 0.118(6) 0.159(6) 0.045(5) -0.127(6) -0.091(6)
O5 0.221(11) 0.310(16) 0.263(13) 0.054(13) 0.095(9) -0.131(12)
O6 0.200(9) 0.204(10) 0.212(9) 0.071(8) 0.016(7) 0.065(8)

loop_
_atom_type_symbol
_atom_type_description
_atom_type_scat_dispersion_real
_atom_type_scat_dispersion_imag
_atom_type_scat_source
Au Au -2.0133 8.8022 'International Tables Vol C Tables 4.2.6.8 and 6.1.1.4'
Ni Ni 0.3393 1.1124 'International Tables Vol C Tables 4.2.6.8 and 6.1.1.4'
P P 0.1023 0.0942 'International Tables Vol C Tables 4.2.6.8 and 6.1.1.4'
N N 0.0061 0.0033 'International Tables Vol C Tables 4.2.6.8 and 6.1.1.4'
C C 0.0033 0.0016 'International Tables Vol C Tables 4.2.6.8 and 6.1.1.4'
Cl Cl 0.1484 0.1585 'International Tables Vol C Tables 4.2.6.8 and 6.1.1.4'
O O 0.0106 0.0060 'International Tables Vol C Tables 4.2.6.8 and 6.1.1.4'
H H 0.0000 0.0000 'International Tables Vol C Tables 4.2.6.8 and 6.1.1.4'

loop_
_geom_angle_atom_site_label_1
_geom_angle_atom_site_label_2
_geom_angle_atom_site_label_3
_geom_angle
P3 Au1 P1 174.89(5)
P3 Au1 Ni1 92.29(4)
P1 Au1 Ni1 92.64(4)
C2 Ni1 C1 173.3(3)
C2 Ni1 P2 93.40(17)
C1 Ni1 P2 88.04(17)
C2 Ni1 P4 85.49(17)
C1 Ni1 P4 93.87(17)
P2 Ni1 P4 172.95(6)
C2 Ni1 Au1 88.13(19)
C1 Ni1 Au1 85.21(18)
P2 Ni1 Au1 93.48(4)
P4 Ni1 Au1 93.45(4)
C3 P1 C4 104.7(3)
C3 P1 C10 106.8(3)
C4 P1 C10 110.4(3)
C3 P1 Au1 111.40(18)
C4 P1 Au1 110.0(2)
C10 P1 Au1 113.24(18)
C3 P2 C16 107.8(2)
C3 P2 C22 104.9(2)
C16 P2 C22 104.6(2)
C3 P2 Ni1 110.60(17)
C16 P2 Ni1 114.73(17)
C22 P2 Ni1 113.57(18)
C28 P3 C29 105.4(3)
C28 P3 C35 106.9(3)
C29 P3 C35 108.9(3)
C28 P3 Au1 111.55(16)
C29 P3 Au1 114.78(18)
C35 P3 Au1 109.07(19)
C28 P4 C41 106.6(2)
C28 P4 C47 103.2(2)
C41 P4 C47 111.0(3)
C28 P4 Ni1 109.72(17)
C41 P4 Ni1 114.87(17)
C47 P4 Ni1 110.64(19)
N1 C1 Ni1 175.9(6)
N2 C2 Ni1 176.4(6)
P1 C3 P2 117.8(3)
C5 C4 C9 108.1(7)
C5 C4 P1 112.0(5)
C9 C4 P1 111.3(5)
C6 C5 C4 117.1(9)
C5 C6 C7 110.3(11)
C6 C7 C8 110.4(11)
C9 C8 C7 107.7(9)
C8 C9 C4 114.9(8)
C15 C10 C11 111.1(5)
C15 C10 P1 114.1(4)
C11 C10 P1 112.8(4)
C10 C11 C12 110.2(5)
C13 C12 C11 111.0(6)
C12 C13 C14 112.1(6)
C13 C14 C15 110.8(6)
C10 C15 C14 110.4(5)
C21 C16 C17 109.5(5)
C21 C16 P2 112.1(4)
C17 C16 P2 114.4(4)
C18 C17 C16 109.7(5)
C19 C18 C17 112.7(6)
C18 C19 C20 111.5(6)
C21 C20 C19 111.0(6)
C20 C21 C16 111.2(5)
C27 C22 C23 111.4(5)
C27 C22 P2 111.6(4)
C23 C22 P2 114.4(4)
C22 C23 C24 108.7(6)
C25 C24 C23 112.3(6)
C24 C25 C26 110.7(6)
C25 C26 C27 111.0(7)
C22 C27 C26 112.0(6)
P3 C28 P4 116.6(3)
C34 C29 C30 111.8(5)
C34 C29 P3 113.6(4)
C30 C29 P3 114.0(4)
C31 C30 C29 110.7(6)
C32 C31 C30 111.2(6)
C33 C32 C31 110.5(6)
C32 C33 C34 111.4(6)
C33 C34 C29 111.6(5)
C40 C35 C36 109.4(5)
C40 C35 P3 110.6(4)
C36 C35 P3 110.6(4)
C37 C36 C35 113.1(6)
C36 C37 C38 110.0(6)
C39 C38 C37 109.4(7)
C38 C39 C40 112.0(6)
C39 C40 C35 111.5(5)
C42 C41 C46 108.0(4)
C42 C41 P4 118.6(4)
C46 C41 P4 113.0(4)
C43 C42 C41 109.3(5)
C44 C43 C42 110.5(6)
C45 C44 C43 112.7(5)
C44 C45 C46 112.9(6)
C45 C46 C41 109.6(5)
C52 C47 C48 110.3(5)
C52 C47 P4 111.7(4)
C48 C47 P4 116.6(4)
C49 C48 C47 109.9(6)
C48 C49 C50 112.0(6)
C51 C50 C49 110.8(7)
C50 C51 C52 112.2(8)
C47 C52 C51 109.5(5)
O4 Cl1 O3 112.5(5)
O4 Cl1 O2 113.7(4)
O3 Cl1 O2 113.5(4)
O4 Cl1 O1 105.7(7)
O3 Cl1 O1 102.8(6)
O2 Cl1 O1 107.6(4)

loop_
_geom_bond_atom_site_label_1
_geom_bond_atom_site_label_2
_geom_bond_distance
Au1 P3 2.3043(14)
Au1 P1 2.3083(14)
Au1 Ni1 2.8614(8)
Ni1 C2 1.842(6)
Ni1 C1 1.858(6)
Ni1 P2 2.2330(15)
Ni1 P4 2.2409(15)
P1 C3 1.823(5)
P1 C4 1.827(6)
P1 C10 1.845(6)
P2 C3 1.824(5)
P2 C16 1.851(5)
P2 C22 1.869(5)
P3 C28 1.823(5)
P3 C29 1.838(6)
P3 C35 1.840(5)
P4 C28 1.831(5)
P4 C41 1.843(5)
P4 C47 1.850(6)
N1 C1 1.168(7)
N2 C2 1.152(7)
C4 C5 1.502(10)
C4 C9 1.547(10)
C5 C6 1.422(13)
C6 C7 1.459(14)
C7 C8 1.491(14)
C8 C9 1.462(12)
C10 C15 1.511(7)
C10 C11 1.514(7)
C11 C12 1.545(9)
C12 C13 1.491(10)
C13 C14 1.507(10)
C14 C15 1.533(9)
C16 C21 1.522(7)
C16 C17 1.526(7)
C17 C18 1.518(8)
C18 C19 1.483(11)
C19 C20 1.539(10)
C20 C21 1.504(9)
C22 C27 1.509(8)
C22 C23 1.532(8)
C23 C24 1.551(8)
C24 C25 1.494(11)
C25 C26 1.510(12)
C26 C27 1.516(8)
C29 C34 1.528(7)
C29 C30 1.529(8)
C30 C31 1.526(9)
C31 C32 1.526(9)
C32 C33 1.504(10)
C33 C34 1.504(8)
C35 C40 1.524(8)
C35 C36 1.535(9)
C36 C37 1.513(8)
C37 C38 1.525(10)
C38 C39 1.517(10)
C39 C40 1.521(8)
C41 C42 1.532(7)
C41 C46 1.544(7)
C42 C43 1.515(8)
C43 C44 1.504(9)
C44 C45 1.492(9)
C45 C46 1.513(8)
C47 C52 1.531(8)
C47 C48 1.531(8)
C48 C49 1.508(9)
C49 C50 1.520(10)
C50 C51 1.480(11)
C51 C52 1.541(9)
C53 O5 1.341(19)
C54 O6 1.304(12)
Cl1 O4 1.337(6)
Cl1 O3 1.384(6)
Cl1 O2 1.388(5)
Cl1 O1 1.441(9)
